data_7206762
loop_
_publ_author_name
'Cheng, Xiao-Ning'
'Zhang, Wei-Xiong'
'Chen, Xiao-Ming'

_publ_section_title
;
 Metal ion modulation of polycatenation networks constructed by mixed
 rigid and flexible bridging ligands
;
_journal_issue 22
_journal_name_full CrystEngComm
_journal_page_first 6613
_journal_paper_doi 10.1039/c1ce05933e
_journal_volume 13
_journal_year 2011
_chemical_formula_moiety Ni2(C14H8O5)2(C10H8N2)3(H2O)4
_chemical_formula_sum 'C58 H48 N6 Ni2 O14'
_chemical_formula_weight 1170.44
_chemical_name_common (Ni2(oba)2(bpy)3(H2O)4)
_chemical_name_systematic
;
?
;
_space_group_IT_number 61
_symmetry_cell_setting orthorhombic
_symmetry_space_group_name_Hall '-P 2ac 2ab'
_symmetry_space_group_name_H-M 'P b c a'
_atom_sites_solution_hydrogens geom
_atom_sites_solution_primary direct
_atom_sites_solution_secondary difmap
_audit_creation_method SHELXL-97
_cell_angle_alpha 90.00
_cell_angle_beta 90.00
_cell_angle_gamma 90.00
_cell_formula_units_Z 8
_cell_length_a 22.687(3)
_cell_length_b 14.2059(16)
_cell_length_c 32.493(4)
_cell_measurement_reflns_used 1128
_cell_measurement_temperature 293(2)
_cell_measurement_theta_max 19.513
_cell_measurement_theta_min 3.084
_cell_volume 10472(2)
_computing_cell_refinement SAINT
_computing_data_collection SMART
_computing_data_reduction SAINT
_computing_molecular_graphics Diamond
_computing_publication_material Platon
_computing_structure_refinement 'SHELXL-97 (Sheldrick, 1997)'
_computing_structure_solution 'SHELXS-97 (Sheldrick, 1990)'
_diffrn_ambient_temperature 293(2)
_diffrn_measured_fraction_theta_full 0.984
_diffrn_measured_fraction_theta_max 0.984
_diffrn_measurement_device_type CCD
_diffrn_measurement_method '/w scan'
_diffrn_radiation_monochromator graphite
_diffrn_radiation_source 'fine-focus sealed tube'
_diffrn_radiation_type MoK\a
_diffrn_radiation_wavelength 0.71073
_diffrn_reflns_av_R_equivalents 0.1475
_diffrn_reflns_av_sigmaI/netI 0.1537
_diffrn_reflns_limit_h_max 27
_diffrn_reflns_limit_h_min -24
_diffrn_reflns_limit_k_max 16
_diffrn_reflns_limit_k_min -17
_diffrn_reflns_limit_l_max 32
_diffrn_reflns_limit_l_min -38
_diffrn_reflns_number 35744
_diffrn_reflns_theta_full 26.00
_diffrn_reflns_theta_max 26.00
_diffrn_reflns_theta_min 1.54
_exptl_absorpt_coefficient_mu 0.795
_exptl_absorpt_correction_T_max 0.8900
_exptl_absorpt_correction_T_min 0.8572
_exptl_absorpt_correction_type multi-scan
_exptl_absorpt_process_details SADABS
_exptl_crystal_colour green
_exptl_crystal_density_diffrn 1.485
_exptl_crystal_density_method 'not measured'
_exptl_crystal_description needle
_exptl_crystal_F_000 4848
_exptl_crystal_size_max 0.20
_exptl_crystal_size_mid 0.15
_exptl_crystal_size_min 0.15
_refine_diff_density_max 0.647
_refine_diff_density_min -0.566
_refine_diff_density_rms 0.104
_refine_ls_extinction_method none
_refine_ls_goodness_of_fit_ref 1.016
_refine_ls_hydrogen_treatment constr
_refine_ls_matrix_type full
_refine_ls_number_parameters 721
_refine_ls_number_reflns 10119
_refine_ls_number_restraints 0
_refine_ls_restrained_S_all 1.016
_refine_ls_R_factor_all 0.2084
_refine_ls_R_factor_gt 0.0965
_refine_ls_shift/su_max 0.001
_refine_ls_shift/su_mean 0.000
_refine_ls_structure_factor_coef Fsqd
_refine_ls_weighting_details 'calc w=1/[\s^2^(Fo^2^)+(0.0883P)^2^+0.0000P] where P=(Fo^2^+2Fc^2^)/3'
_refine_ls_weighting_scheme calc
_refine_ls_wR_factor_gt 0.1893
_refine_ls_wR_factor_ref 0.2425
_reflns_number_gt 4492
_reflns_number_total 10119
_reflns_threshold_expression >2sigma(I)
_cod_data_source_file c1ce05933e.txt
_cod_data_source_block 1
_cod_original_sg_symbol_H-M Pbca
_cod_database_code 7206762

loop_
_symmetry_equiv_pos_as_xyz
'x, y, z'
'-x+1/2, -y, z+1/2'
'x+1/2, -y+1/2, -z'
'-x, y+1/2, -z+1/2'
'-x, -y, -z'
'x-1/2, y, -z-1/2'
'-x-1/2, y-1/2, z'
'x, -y-1/2, z-1/2'

loop_
_atom_site_label
_atom_site_type_symbol
_atom_site_fract_x
_atom_site_fract_y
_atom_site_fract_z
_atom_site_U_iso_or_equiv
_atom_site_adp_type
_atom_site_occupancy
_atom_site_symmetry_multiplicity
_atom_site_calc_flag
_atom_site_refinement_flags
Ni1 Ni 0.74688(4) -0.16908(8) 0.14742(3) 0.0217(3) Uani 1 1 d .
Ni2 Ni 0.75792(4) 0.41717(8) -0.14896(3) 0.0197(3) Uani 1 1 d .
O1W O 0.7395(2) -0.0748(5) 0.19683(15) 0.0390(16) Uani 1 1 d .
H1WB H 0.7063 -0.0474 0.1955 0.059 Uiso 1 1 d R
H1WA H 0.7670 -0.0342 0.1953 0.059 Uiso 1 1 d R
O1 O 0.6723(3) -0.1138(4) 0.12141(17) 0.0455(17) Uani 1 1 d .
O2W O 0.6938(2) -0.2670(4) 0.17740(15) 0.0356(14) Uani 1 1 d .
H2WB H 0.6901 -0.3155 0.1623 0.053 Uiso 1 1 d R
H2WA H 0.6601 -0.2426 0.1817 0.053 Uiso 1 1 d R
O2 O 0.6419(3) -0.0035(5) 0.16472(17) 0.0538(19) Uani 1 1 d .
O3W O 0.7665(2) 0.3249(4) -0.19920(14) 0.0310(14) Uani 1 1 d .
H3WB H 0.7985 0.2943 -0.1968 0.047 Uiso 1 1 d R
H3WA H 0.7376 0.2868 -0.1995 0.047 Uiso 1 1 d R
O3 O 0.7145(2) 0.3149(4) -0.11633(15) 0.0304(13) Uani 1 1 d .
O4W O 0.8010(2) 0.5210(3) -0.18113(14) 0.0263(13) Uani 1 1 d .
H4WB H 0.8326 0.4998 -0.1917 0.032 Uiso 1 1 d R
H4WA H 0.8094 0.5668 -0.1654 0.032 Uiso 1 1 d R
O4 O 0.6811(2) 0.2110(4) -0.16214(16) 0.0353(14) Uani 1 1 d .
O5 O 0.5245(2) 0.1282(5) -0.00279(16) 0.0418(15) Uani 1 1 d .
O6 O 0.7969(3) -0.0743(4) 0.11581(16) 0.0450(17) Uani 1 1 d .
O7 O 0.8240(3) 0.0371(4) 0.15994(16) 0.0471(17) Uani 1 1 d .
O8 O 0.8359(2) 0.3685(4) -0.12468(16) 0.0314(13) Uani 1 1 d .
O9 O 0.8637(3) 0.2525(5) -0.16668(17) 0.0516(18) Uani 1 1 d .
O10 O 0.9830(2) 0.1232(5) 0.00085(18) 0.0467(16) Uani 1 1 d .
N1 N 0.7533(2) -0.2518(6) 0.09417(18) 0.0255(17) Uani 1 1 d .
N2 N 0.7482(2) -0.5023(5) -0.09513(18) 0.0221(16) Uani 1 1 d .
N3 N 0.8204(3) -0.2226(5) 0.17672(18) 0.0346(19) Uani 1 1 d .
N4 N 1.0782(3) -0.2299(6) 0.3000(3) 0.048(2) Uani 1 1 d .
N5 N 0.6776(2) 0.4632(4) -0.17360(17) 0.0200(14) Uani 1 1 d .
N6 N 0.4092(3) 0.4840(6) -0.2848(3) 0.048(2) Uani 1 1 d .
C1 C 0.6414(4) -0.0443(7) 0.1306(3) 0.038(2) Uani 1 1 d .
C2 C 0.6050(4) -0.0045(6) 0.0966(2) 0.034(2) Uani 1 1 d .
C3 C 0.6071(4) -0.0437(6) 0.0579(3) 0.040(2) Uani 1 1 d .
H3A H 0.6266 -0.1005 0.0539 0.048 Uiso 1 1 calc R
C4 C 0.5803(4) 0.0005(8) 0.0249(2) 0.044(3) Uani 1 1 d .
H4A H 0.5819 -0.0271 -0.0011 0.053 Uiso 1 1 calc R
C5 C 0.5514(3) 0.0847(8) 0.0300(3) 0.039(2) Uani 1 1 d .
C6 C 0.5471(4) 0.1234(7) 0.0682(3) 0.042(2) Uani 1 1 d .
H6A H 0.5260 0.1789 0.0721 0.051 Uiso 1 1 calc R
C7 C 0.5745(4) 0.0792(6) 0.1016(3) 0.041(2) Uani 1 1 d .
H7A H 0.5722 0.1065 0.1276 0.049 Uiso 1 1 calc R
C8 C 0.6803(3) 0.2495(6) -0.1272(2) 0.0257(18) Uani 1 1 d .
C9 C 0.6384(3) 0.2165(5) -0.0951(2) 0.0251(18) Uani 1 1 d .
C10 C 0.6366(4) 0.2618(7) -0.0574(2) 0.042(2) Uani 1 1 d .
H10A H 0.6616 0.3125 -0.0526 0.050 Uiso 1 1 calc R
C11 C 0.5988(4) 0.2336(7) -0.0269(3) 0.043(2) Uani 1 1 d .
H11A H 0.5976 0.2654 -0.0019 0.052 Uiso 1 1 calc R
C12 C 0.5630(3) 0.1581(6) -0.0338(2) 0.032(2) Uani 1 1 d .
C13 C 0.5626(4) 0.1120(7) -0.0710(3) 0.041(2) Uani 1 1 d .
H13A H 0.5375 0.0612 -0.0753 0.049 Uiso 1 1 calc R
C14 C 0.5999(4) 0.1420(7) -0.1018(3) 0.044(2) Uani 1 1 d .
H14A H 0.5992 0.1122 -0.1273 0.053 Uiso 1 1 calc R
C15 C 0.8271(4) -0.0045(6) 0.1256(3) 0.037(2) Uani 1 1 d .
C16 C 0.8702(4) 0.0292(6) 0.0935(3) 0.037(2) Uani 1 1 d .
C17 C 0.8717(4) -0.0124(7) 0.0548(3) 0.045(3) Uani 1 1 d .
H17A H 0.8477 -0.0640 0.0496 0.054 Uiso 1 1 calc R
C18 C 0.9074(4) 0.0201(7) 0.0241(3) 0.045(3) Uani 1 1 d .
H18A H 0.9059 -0.0068 -0.0019 0.055 Uiso 1 1 calc R
C19 C 0.9449(4) 0.0919(8) 0.0320(3) 0.044(3) Uani 1 1 d .
C20 C 0.9476(4) 0.1322(8) 0.0704(3) 0.060(3) Uani 1 1 d .
H20A H 0.9747 0.1797 0.0758 0.072 Uiso 1 1 calc R
C21 C 0.9095(4) 0.1011(7) 0.1009(3) 0.056(3) Uani 1 1 d .
H21A H 0.9105 0.1293 0.1267 0.068 Uiso 1 1 calc R
C22 C 0.8643(3) 0.2948(6) -0.1330(2) 0.0281(19) Uani 1 1 d .
C23 C 0.9000(3) 0.2529(6) -0.0981(2) 0.0279(19) Uani 1 1 d .
C24 C 0.8962(3) 0.2928(6) -0.0590(2) 0.030(2) Uani 1 1 d .
H24A H 0.8761 0.3492 -0.0550 0.035 Uiso 1 1 calc R
C25 C 0.9225(3) 0.2478(6) -0.0260(2) 0.029(2) Uani 1 1 d .
H25A H 0.9183 0.2720 0.0004 0.035 Uiso 1 1 calc R
C26 C 0.9550(3) 0.1676(6) -0.0323(3) 0.033(2) Uani 1 1 d .
C27 C 0.9603(4) 0.1282(7) -0.0709(3) 0.044(2) Uani 1 1 d .
H27A H 0.9822 0.0736 -0.0750 0.053 Uiso 1 1 calc R
C28 C 0.9322(4) 0.1724(6) -0.1037(3) 0.035(2) Uani 1 1 d .
H28A H 0.9353 0.1466 -0.1299 0.042 Uiso 1 1 calc R
C29 C 0.7419(4) -0.2095(7) 0.0580(2) 0.040(2) Uani 1 1 d .
H29A H 0.7350 -0.1449 0.0579 0.048 Uiso 1 1 calc R
C30 C 0.7399(4) -0.2566(7) 0.0214(2) 0.044(3) Uani 1 1 d .
H30A H 0.7311 -0.2239 -0.0026 0.053 Uiso 1 1 calc R
C31 C 0.7506(3) -0.3515(6) 0.0197(2) 0.022(2) Uani 1 1 d .
C32 C 0.7657(4) -0.3934(6) 0.0564(2) 0.034(2) Uani 1 1 d .
H32A H 0.7748 -0.4572 0.0570 0.041 Uiso 1 1 calc R
C33 C 0.7676(4) -0.3413(6) 0.0927(2) 0.033(2) Uani 1 1 d .
H33A H 0.7794 -0.3711 0.1169 0.040 Uiso 1 1 calc R
C34 C 0.7284(3) -0.4149(6) -0.0927(2) 0.0263(18) Uani 1 1 d .
H34A H 0.7140 -0.3864 -0.1164 0.032 Uiso 1 1 calc R
C35 C 0.7281(3) -0.3636(6) -0.0561(2) 0.0252(18) Uani 1 1 d .
H35A H 0.7141 -0.3021 -0.0560 0.030 Uiso 1 1 calc R
C36 C 0.7484(3) -0.4037(7) -0.0201(2) 0.023(2) Uani 1 1 d .
C37 C 0.7666(4) -0.4959(6) -0.0231(2) 0.034(2) Uani 1 1 d .
H37A H 0.7795 -0.5276 0.0003 0.040 Uiso 1 1 calc R
C38 C 0.7658(4) -0.5413(7) -0.0600(2) 0.034(2) Uani 1 1 d .
H38A H 0.7783 -0.6036 -0.0607 0.041 Uiso 1 1 calc R
C39 C 0.8751(4) -0.2133(6) 0.1599(2) 0.038(2) Uani 1 1 d .
H39A H 0.8782 -0.2028 0.1317 0.045 Uiso 1 1 calc R
C40 C 0.9268(4) -0.2187(6) 0.1831(3) 0.041(2) Uani 1 1 d .
H40A H 0.9634 -0.2116 0.1707 0.049 Uiso 1 1 calc R
C41 C 0.9222(3) -0.2351(5) 0.2253(2) 0.0210(18) Uani 1 1 d .
C42 C 0.8685(3) -0.2491(7) 0.2411(3) 0.039(2) Uani 1 1 d .
H42A H 0.8643 -0.2637 0.2689 0.047 Uiso 1 1 calc R
C43 C 0.8186(4) -0.2419(7) 0.2160(3) 0.045(2) Uani 1 1 d .
H43A H 0.7818 -0.2515 0.2280 0.054 Uiso 1 1 calc R
C44 C 1.0823(4) -0.2403(7) 0.2601(3) 0.052(3) Uani 1 1 d .
H44A H 1.1193 -0.2467 0.2482 0.062 Uiso 1 1 calc R
C45 C 1.0322(4) -0.2420(6) 0.2349(3) 0.039(2) Uani 1 1 d .
H45A H 1.0367 -0.2490 0.2066 0.046 Uiso 1 1 calc R
C46 C 0.9770(4) -0.2337(6) 0.2512(2) 0.030(2) Uani 1 1 d .
C47 C 0.9729(4) -0.2239(7) 0.2933(2) 0.040(2) Uani 1 1 d .
H47A H 0.9364 -0.2190 0.3062 0.048 Uiso 1 1 calc R
C48 C 1.0249(4) -0.2215(7) 0.3160(3) 0.055(3) Uani 1 1 d .
H48A H 1.0220 -0.2136 0.3444 0.066 Uiso 1 1 calc R
C49 C 0.6261(3) 0.4485(5) -0.1559(2) 0.0267(19) Uani 1 1 d .
H49A H 0.6263 0.4321 -0.1282 0.032 Uiso 1 1 calc R
C50 C 0.5729(3) 0.4554(6) -0.1745(2) 0.0273(19) Uani 1 1 d .
H50A H 0.5385 0.4438 -0.1598 0.033 Uiso 1 1 calc R
C51 C 0.5702(3) 0.4802(6) -0.2163(2) 0.0243(19) Uani 1 1 d .
C52 C 0.6239(3) 0.5000(6) -0.2348(2) 0.037(2) Uani 1 1 d .
H52A H 0.6248 0.5193 -0.2622 0.044 Uiso 1 1 calc R
C53 C 0.6756(3) 0.4913(6) -0.2132(2) 0.032(2) Uani 1 1 d .
H53A H 0.7108 0.5056 -0.2264 0.038 Uiso 1 1 calc R
C54 C 0.4096(3) 0.4901(6) -0.2436(3) 0.044(2) Uani 1 1 d .
H54A H 0.3739 0.4954 -0.2298 0.052 Uiso 1 1 calc R
C55 C 0.4606(3) 0.4889(6) -0.2209(3) 0.039(2) Uani 1 1 d .
H55A H 0.4583 0.4924 -0.1924 0.046 Uiso 1 1 calc R
C56 C 0.5150(3) 0.4827(6) -0.2395(2) 0.028(2) Uani 1 1 d .
C57 C 0.5138(4) 0.4760(6) -0.2827(2) 0.035(2) Uani 1 1 d .
H57A H 0.5488 0.4711 -0.2974 0.042 Uiso 1 1 calc R
C58 C 0.4609(4) 0.4769(6) -0.3030(3) 0.042(2) Uani 1 1 d .
H58A H 0.4616 0.4721 -0.3315 0.051 Uiso 1 1 calc R

loop_
_atom_site_aniso_label
_atom_site_aniso_U_11
_atom_site_aniso_U_22
_atom_site_aniso_U_33
_atom_site_aniso_U_23
_atom_site_aniso_U_13
_atom_site_aniso_U_12
Ni1 0.0276(5) 0.0219(7) 0.0155(5) -0.0022(5) 0.0008(4) 0.0006(4)
Ni2 0.0224(5) 0.0225(7) 0.0143(5) -0.0006(5) -0.0011(4) 0.0003(4)
O1W 0.048(3) 0.050(5) 0.020(3) -0.007(3) -0.002(3) 0.003(3)
O1 0.059(4) 0.038(4) 0.039(4) -0.011(3) -0.015(3) 0.027(3)
O2W 0.025(3) 0.044(4) 0.039(3) -0.003(3) 0.002(2) -0.005(3)
O2 0.079(5) 0.064(5) 0.018(3) -0.012(3) -0.003(3) 0.042(4)
O3W 0.038(3) 0.030(4) 0.025(3) -0.013(3) 0.001(2) 0.005(3)
O3 0.049(4) 0.023(3) 0.019(3) 0.002(3) 0.001(3) -0.008(3)
O4W 0.026(3) 0.027(3) 0.027(3) 0.000(3) 0.015(2) 0.001(2)
O4 0.058(4) 0.026(4) 0.022(3) -0.004(3) -0.003(3) -0.005(3)
O5 0.027(3) 0.071(4) 0.028(3) 0.023(3) 0.000(3) 0.016(3)
O6 0.077(5) 0.032(4) 0.026(3) -0.009(3) 0.002(3) -0.018(3)
O7 0.068(4) 0.048(4) 0.026(3) -0.009(3) 0.005(3) -0.017(3)
O8 0.031(3) 0.027(4) 0.037(3) -0.009(3) -0.007(2) 0.008(3)
O9 0.065(4) 0.063(5) 0.027(4) -0.010(3) -0.003(3) 0.025(4)
O10 0.029(3) 0.066(4) 0.045(4) 0.030(3) 0.006(3) 0.006(3)
N1 0.029(4) 0.033(5) 0.015(4) -0.002(4) -0.001(3) -0.001(3)
N2 0.030(4) 0.016(4) 0.020(4) -0.002(3) 0.000(3) 0.004(3)
N3 0.040(4) 0.058(6) 0.005(3) -0.003(3) 0.000(3) 0.019(4)
N4 0.032(4) 0.046(6) 0.066(6) 0.004(5) -0.014(4) 0.003(4)
N5 0.018(3) 0.025(4) 0.018(3) 0.007(3) 0.000(2) -0.003(3)
N6 0.042(5) 0.038(5) 0.062(6) 0.006(5) -0.022(4) 0.001(4)
C1 0.033(5) 0.048(7) 0.033(5) 0.003(5) 0.004(4) 0.010(4)
C2 0.042(5) 0.039(6) 0.021(5) 0.002(4) 0.002(4) 0.011(4)
C3 0.050(6) 0.033(6) 0.038(6) -0.001(5) 0.005(4) 0.013(4)
C4 0.043(5) 0.071(8) 0.019(5) 0.000(5) 0.003(4) 0.008(5)
C5 0.025(4) 0.063(8) 0.028(5) 0.007(5) 0.010(4) 0.000(5)
C6 0.049(6) 0.042(7) 0.035(6) 0.005(5) 0.004(4) 0.020(5)
C7 0.066(6) 0.033(6) 0.024(5) -0.002(4) 0.001(4) 0.021(5)
C8 0.029(4) 0.017(5) 0.031(5) 0.008(4) 0.004(4) 0.003(4)
C9 0.030(4) 0.019(5) 0.026(5) 0.002(4) -0.002(3) -0.004(3)
C10 0.044(5) 0.049(7) 0.032(5) 0.001(5) 0.003(4) -0.011(5)
C11 0.049(6) 0.051(7) 0.029(5) -0.007(5) 0.001(4) -0.010(5)
C12 0.029(4) 0.040(6) 0.025(5) 0.027(4) 0.002(4) -0.003(4)
C13 0.042(5) 0.045(7) 0.035(5) 0.001(5) 0.000(4) -0.020(4)
C14 0.051(6) 0.050(7) 0.031(5) -0.001(5) -0.003(4) -0.015(5)
C15 0.053(6) 0.028(6) 0.029(5) -0.003(4) 0.001(4) -0.001(5)
C16 0.044(5) 0.035(6) 0.033(5) 0.009(5) 0.001(4) 0.006(4)
C17 0.060(6) 0.042(7) 0.034(5) -0.007(5) 0.017(5) -0.010(5)
C18 0.052(6) 0.060(8) 0.024(5) 0.004(5) 0.012(4) 0.001(5)
C19 0.027(5) 0.063(8) 0.041(6) 0.016(6) 0.004(4) 0.004(5)
C20 0.065(7) 0.066(9) 0.050(7) 0.007(6) -0.005(5) -0.033(6)
C21 0.069(7) 0.063(8) 0.037(6) 0.004(5) -0.006(5) -0.036(6)
C22 0.030(4) 0.023(5) 0.031(5) 0.007(4) 0.004(4) -0.002(4)
C23 0.026(4) 0.028(5) 0.030(5) 0.009(4) 0.002(4) -0.003(4)
C24 0.021(4) 0.034(6) 0.034(5) -0.002(4) 0.000(3) -0.002(4)
C25 0.030(4) 0.034(6) 0.025(5) 0.001(4) -0.002(4) -0.001(4)
C26 0.025(4) 0.023(5) 0.051(6) 0.017(5) 0.009(4) 0.003(4)
C27 0.046(6) 0.035(6) 0.051(6) 0.000(5) 0.006(5) 0.018(5)
C28 0.038(5) 0.033(6) 0.034(5) 0.003(4) 0.008(4) 0.007(4)
C29 0.079(7) 0.017(6) 0.024(5) -0.007(4) -0.013(4) 0.010(5)
C30 0.087(7) 0.031(6) 0.015(5) -0.005(4) -0.012(4) 0.009(5)
C31 0.027(5) 0.018(5) 0.021(5) -0.007(4) -0.001(3) -0.005(3)
C32 0.061(6) 0.013(5) 0.029(5) 0.002(4) -0.011(4) 0.004(4)
C33 0.060(6) 0.026(6) 0.013(4) -0.002(4) -0.001(4) 0.005(5)
C34 0.035(4) 0.028(5) 0.016(4) -0.002(4) -0.003(3) 0.006(4)
C35 0.043(5) 0.013(5) 0.020(4) -0.005(4) -0.001(4) 0.016(4)
C36 0.026(4) 0.033(6) 0.011(4) -0.002(4) 0.001(3) 0.000(3)
C37 0.065(6) 0.017(5) 0.019(5) 0.006(4) -0.005(4) 0.015(5)
C38 0.051(5) 0.026(6) 0.026(5) 0.000(4) 0.001(4) 0.011(4)
C39 0.034(5) 0.055(7) 0.023(5) 0.001(4) 0.003(4) -0.004(4)
C40 0.042(5) 0.041(6) 0.039(5) -0.013(5) 0.008(4) 0.003(4)
C41 0.033(4) 0.010(4) 0.020(4) 0.004(3) 0.000(3) 0.004(3)
C42 0.034(5) 0.055(7) 0.029(5) 0.011(5) -0.002(4) -0.006(4)
C43 0.033(5) 0.060(7) 0.042(6) 0.002(5) 0.004(4) -0.002(5)
C44 0.061(7) 0.042(7) 0.053(7) 0.003(6) -0.004(5) -0.005(5)
C45 0.032(5) 0.049(6) 0.035(5) -0.006(5) -0.001(4) 0.001(4)
C46 0.045(5) 0.015(5) 0.028(5) -0.004(4) 0.001(4) 0.006(4)
C47 0.033(5) 0.052(7) 0.034(5) 0.005(5) 0.009(4) 0.005(4)
C48 0.054(7) 0.063(8) 0.047(6) 0.007(6) -0.015(5) 0.008(5)
C49 0.031(4) 0.033(5) 0.016(4) -0.004(4) 0.004(3) 0.008(4)
C50 0.019(4) 0.038(5) 0.026(5) -0.001(4) 0.000(3) 0.004(3)
C51 0.029(4) 0.020(5) 0.025(5) -0.008(4) -0.001(3) 0.001(4)
C52 0.036(5) 0.058(7) 0.016(4) 0.010(4) -0.004(4) -0.011(4)
C53 0.032(4) 0.040(6) 0.022(4) 0.009(4) 0.001(3) -0.008(4)
C54 0.024(4) 0.043(6) 0.064(7) -0.007(5) -0.015(4) 0.008(4)
C55 0.029(5) 0.050(7) 0.037(5) -0.006(5) -0.003(4) 0.010(4)
C56 0.030(4) 0.022(5) 0.032(5) 0.005(4) -0.014(4) 0.000(4)
C57 0.038(5) 0.035(6) 0.033(5) 0.005(4) -0.002(4) 0.003(4)
C58 0.038(5) 0.045(6) 0.044(6) 0.002(5) -0.025(4) -0.009(4)

loop_
_atom_type_symbol
_atom_type_description
_atom_type_scat_dispersion_real
_atom_type_scat_dispersion_imag
_atom_type_scat_source
C C 0.0033 0.0016 'International Tables Vol C Tables 4.2.6.8 and 6.1.1.4'
H H 0.0000 0.0000 'International Tables Vol C Tables 4.2.6.8 and 6.1.1.4'
N N 0.0061 0.0033 'International Tables Vol C Tables 4.2.6.8 and 6.1.1.4'
Ni Ni 0.3393 1.1124 'International Tables Vol C Tables 4.2.6.8 and 6.1.1.4'
O O 0.0106 0.0060 'International Tables Vol C Tables 4.2.6.8 and 6.1.1.4'

loop_
_geom_angle_atom_site_label_1
_geom_angle_atom_site_label_2
_geom_angle_atom_site_label_3
_geom_angle
_geom_angle_site_symmetry_1
_geom_angle_site_symmetry_3
O6 Ni1 O1 89.9(3) . .
O6 Ni1 N3 91.5(3) . .
O1 Ni1 N3 176.9(2) . .
O6 Ni1 O2W 177.5(2) . .
O1 Ni1 O2W 88.4(2) . .
N3 Ni1 O2W 90.3(2) . .
O6 Ni1 N1 85.2(2) . .
O1 Ni1 N1 86.1(2) . .
N3 Ni1 N1 96.8(2) . .
O2W Ni1 N1 93.0(2) . .
O6 Ni1 O1W 90.5(2) . .
O1 Ni1 O1W 90.3(2) . .
N3 Ni1 O1W 86.9(2) . .
O2W Ni1 O1W 91.3(2) . .
N1 Ni1 O1W 174.3(3) . .
O3 Ni2 O4W 179.2(2) . .
O3 Ni2 O8 88.6(2) . .
O4W Ni2 O8 91.6(2) . .
O3 Ni2 N5 90.0(2) . .
O4W Ni2 N5 89.7(2) . .
O8 Ni2 N5 178.5(2) . .
O3 Ni2 N2 84.5(2) . 1_565
O4W Ni2 N2 94.8(2) . 1_565
O8 Ni2 N2 87.4(2) . 1_565
N5 Ni2 N2 93.3(2) . 1_565
O3 Ni2 O3W 90.3(2) . .
O4W Ni2 O3W 90.5(2) . .
O8 Ni2 O3W 90.5(2) . .
N5 Ni2 O3W 88.8(2) . .
N2 Ni2 O3W 174.4(3) 1_565 .
Ni1 O1W H1WB 108.8 . .
Ni1 O1W H1WA 109.2 . .
H1WB O1W H1WA 109.7 . .
C1 O1 Ni1 132.0(6) . .
Ni1 O2W H2WB 109.2 . .
Ni1 O2W H2WA 108.9 . .
H2WB O2W H2WA 109.7 . .
Ni2 O3W H3WB 109.1 . .
Ni2 O3W H3WA 109.5 . .
H3WB O3W H3WA 109.5 . .
C8 O3 Ni2 132.2(5) . .
Ni2 O4W H4WB 110.7 . .
Ni2 O4W H4WA 110.5 . .
H4WB O4W H4WA 108.9 . .
C5 O5 C12 114.6(6) . .
C15 O6 Ni1 134.6(6) . .
C22 O8 Ni2 129.7(5) . .
C26 O10 C19 114.6(6) . .
C33 N1 C29 116.7(7) . .
C33 N1 Ni1 126.1(6) . .
C29 N1 Ni1 117.2(6) . .
C34 N2 C38 116.1(7) . .
C34 N2 Ni2 126.6(5) . 1_545
C38 N2 Ni2 117.2(6) . 1_545
C43 N3 C39 116.2(7) . .
C43 N3 Ni1 120.2(6) . .
C39 N3 Ni1 121.0(5) . .
C44 N4 C48 117.8(8) . .
C49 N5 C53 115.7(6) . .
C49 N5 Ni2 123.7(5) . .
C53 N5 Ni2 119.1(5) . .
C58 N6 C54 116.5(7) . .
O1 C1 O2 125.0(8) . .
O1 C1 C2 115.7(8) . .
O2 C1 C2 119.1(8) . .
C3 C2 C7 118.1(8) . .
C3 C2 C1 120.3(8) . .
C7 C2 C1 121.0(8) . .
C2 C3 C4 120.7(8) . .
C2 C3 H3A 119.7 . .
C4 C3 H3A 119.7 . .
C5 C4 C3 120.7(8) . .
C5 C4 H4A 119.6 . .
C3 C4 H4A 119.6 . .
C6 C5 C4 119.7(9) . .
C6 C5 O5 119.5(9) . .
C4 C5 O5 120.7(8) . .
C5 C6 C7 119.5(9) . .
C5 C6 H6A 120.2 . .
C7 C6 H6A 120.2 . .
C2 C7 C6 121.1(8) . .
C2 C7 H7A 119.4 . .
C6 C7 H7A 119.4 . .
O4 C8 O3 124.3(7) . .
O4 C8 C9 120.2(7) . .
O3 C8 C9 115.4(7) . .
C10 C9 C14 118.1(8) . .
C10 C9 C8 119.6(7) . .
C14 C9 C8 122.3(7) . .
C11 C10 C9 121.6(8) . .
C11 C10 H10A 119.2 . .
C9 C10 H10A 119.2 . .
C12 C11 C10 118.9(8) . .
C12 C11 H11A 120.5 . .
C10 C11 H11A 120.5 . .
C11 C12 C13 121.6(8) . .
C11 C12 O5 119.5(8) . .
C13 C12 O5 118.9(8) . .
C12 C13 C14 119.1(8) . .
C12 C13 H13A 120.4 . .
C14 C13 H13A 120.4 . .
C13 C14 C9 120.6(8) . .
C13 C14 H14A 119.7 . .
C9 C14 H14A 119.7 . .
O6 C15 O7 124.6(8) . .
O6 C15 C16 115.6(8) . .
O7 C15 C16 119.8(8) . .
C21 C16 C17 117.2(9) . .
C21 C16 C15 122.3(8) . .
C17 C16 C15 120.5(8) . .
C18 C17 C16 122.1(9) . .
C18 C17 H17A 118.9 . .
C16 C17 H17A 118.9 . .
C19 C18 C17 119.3(9) . .
C19 C18 H18A 120.3 . .
C17 C18 H18A 120.3 . .
C18 C19 C20 121.0(9) . .
C18 C19 O10 119.3(9) . .
C20 C19 O10 119.6(9) . .
C19 C20 C21 119.2(9) . .
C19 C20 H20A 120.4 . .
C21 C20 H20A 120.4 . .
C16 C21 C20 121.0(9) . .
C16 C21 H21A 119.5 . .
C20 C21 H21A 119.5 . .
O9 C22 O8 125.6(8) . .
O9 C22 C23 118.2(7) . .
O8 C22 C23 116.2(7) . .
C28 C23 C24 119.5(8) . .
C28 C23 C22 121.0(8) . .
C24 C23 C22 119.3(7) . .
C25 C24 C23 119.5(8) . .
C25 C24 H24A 120.3 . .
C23 C24 H24A 120.3 . .
C26 C25 C24 120.1(8) . .
C26 C25 H25A 119.9 . .
C24 C25 H25A 119.9 . .
C25 C26 C27 121.2(8) . .
C25 C26 O10 120.3(8) . .
C27 C26 O10 118.4(8) . .
C26 C27 C28 118.2(8) . .
C26 C27 H27A 120.9 . .
C28 C27 H27A 120.9 . .
C23 C28 C27 121.3(8) . .
C23 C28 H28A 119.3 . .
C27 C28 H28A 119.3 . .
N1 C29 C30 123.2(9) . .
N1 C29 H29A 118.4 . .
C30 C29 H29A 118.4 . .
C29 C30 C31 120.8(9) . .
C29 C30 H30A 119.6 . .
C31 C30 H30A 119.6 . .
C30 C31 C32 115.7(8) . .
C30 C31 C36 121.2(7) . .
C32 C31 C36 123.0(7) . .
C31 C32 C33 120.8(8) . .
C31 C32 H32A 119.6 . .
C33 C32 H32A 119.6 . .
N1 C33 C32 122.4(8) . .
N1 C33 H33A 118.8 . .
C32 C33 H33A 118.8 . .
N2 C34 C35 123.0(7) . .
N2 C34 H34A 118.5 . .
C35 C34 H34A 118.5 . .
C36 C35 C34 120.3(7) . .
C36 C35 H35A 119.8 . .
C34 C35 H35A 119.8 . .
C37 C36 C35 115.5(7) . .
C37 C36 C31 121.7(7) . .
C35 C36 C31 122.7(7) . .
C38 C37 C36 120.7(8) . .
C38 C37 H37A 119.7 . .
C36 C37 H37A 119.7 . .
N2 C38 C37 124.2(8) . .
N2 C38 H38A 117.9 . .
C37 C38 H38A 117.9 . .
N3 C39 C40 122.9(7) . .
N3 C39 H39A 118.6 . .
C40 C39 H39A 118.6 . .
C41 C40 C39 118.6(8) . .
C41 C40 H40A 120.7 . .
C39 C40 H40A 120.7 . .
C42 C41 C40 118.1(7) . .
C42 C41 C46 122.7(7) . .
C40 C41 C46 119.2(7) . .
C41 C42 C43 120.1(8) . .
C41 C42 H42A 119.9 . .
C43 C42 H42A 119.9 . .
N3 C43 C42 124.0(8) . .
N3 C43 H43A 118.0 . .
C42 C43 H43A 118.0 . .
N4 C44 C45 121.7(9) . .
N4 C44 H44A 119.2 . .
C45 C44 H44A 119.2 . .
C46 C45 C44 121.0(8) . .
C46 C45 H45A 119.5 . .
C44 C45 H45A 119.5 . .
C45 C46 C47 117.2(8) . .
C45 C46 C41 122.7(7) . .
C47 C46 C41 120.1(7) . .
C46 C47 C48 118.1(8) . .
C46 C47 H47A 121.0 . .
C48 C47 H47A 121.0 . .
N4 C48 C47 124.3(9) . .
N4 C48 H48A 117.8 . .
C47 C48 H48A 117.8 . .
N5 C49 C50 125.7(7) . .
N5 C49 H49A 117.2 . .
C50 C49 H49A 117.2 . .
C49 C50 C51 119.3(7) . .
C49 C50 H50A 120.4 . .
C51 C50 H50A 120.4 . .
C52 C51 C50 115.7(7) . .
C52 C51 C56 121.5(7) . .
C50 C51 C56 122.8(7) . .
C53 C52 C51 120.6(7) . .
C53 C52 H52A 119.7 . .
C51 C52 H52A 119.7 . .
N5 C53 C52 123.0(7) . .
N5 C53 H53A 118.5 . .
C52 C53 H53A 118.5 . .
N6 C54 C55 122.8(8) . .
N6 C54 H54A 118.6 . .
C55 C54 H54A 118.6 . .
C54 C55 C56 121.4(8) . .
C54 C55 H55A 119.3 . .
C56 C55 H55A 119.3 . .
C55 C56 C57 115.1(7) . .
C55 C56 C51 122.9(7) . .
C57 C56 C51 122.0(7) . .
C58 C57 C56 119.8(8) . .
C58 C57 H57A 120.1 . .
C56 C57 H57A 120.1 . .
N6 C58 C57 124.4(9) . .
N6 C58 H58A 117.8 . .
C57 C58 H58A 117.8 . .

loop_
_geom_bond_atom_site_label_1
_geom_bond_atom_site_label_2
_geom_bond_distance
_geom_bond_site_symmetry_2
Ni1 O6 2.039(6) .
Ni1 O1 2.048(6) .
Ni1 N3 2.065(6) .
Ni1 O2W 2.082(5) .
Ni1 N1 2.097(7) .
Ni1 O1W 2.097(6) .
Ni2 O3 2.050(5) .
Ni2 O4W 2.055(5) .
Ni2 O8 2.056(5) .
Ni2 N5 2.095(5) .
Ni2 N2 2.101(6) 1_565
Ni2 O3W 2.102(5) .
O1W H1WB 0.8501 .
O1W H1WA 0.8499 .
O1 C1 1.247(10) .
O2W H2WB 0.8501 .
O2W H2WA 0.8500 .
O2 C1 1.250(9) .
O3W H3WB 0.8500 .
O3W H3WA 0.8500 .
O3 C8 1.261(9) .
O4W H4WB 0.8502 .
O4W H4WA 0.8501 .
O4 C8 1.260(9) .
O5 C5 1.374(9) .
O5 C12 1.399(9) .
O6 C15 1.246(10) .
O7 C15 1.265(9) .
O8 C22 1.258(9) .
O9 C22 1.250(9) .
O10 C26 1.400(9) .
O10 C19 1.405(10) .
N1 C33 1.314(10) .
N1 C29 1.345(10) .
N2 C34 1.323(10) .
N2 C38 1.329(9) .
N2 Ni2 2.101(6) 1_545
N3 C43 1.307(9) .
N3 C39 1.364(9) .
N4 C44 1.307(11) .
N4 C48 1.321(11) .
N5 C49 1.319(8) .
N5 C53 1.347(9) .
N6 C58 1.318(11) .
N6 C54 1.343(11) .
C1 C2 1.490(11) .
C2 C3 1.377(11) .
C2 C7 1.385(11) .
C3 C4 1.384(11) .
C3 H3A 0.9300 .
C4 C5 1.374(13) .
C4 H4A 0.9300 .
C5 C6 1.363(11) .
C6 C7 1.399(11) .
C6 H6A 0.9300 .
C7 H7A 0.9300 .
C8 C9 1.486(10) .
C9 C10 1.387(10) .
C9 C14 1.390(11) .
C10 C11 1.370(11) .
C10 H10A 0.9300 .
C11 C12 1.363(12) .
C11 H11A 0.9300 .
C12 C13 1.376(11) .
C13 C14 1.377(11) .
C13 H13A 0.9300 .
C14 H14A 0.9300 .
C15 C16 1.510(11) .
C16 C21 1.377(12) .
C16 C17 1.389(11) .
C17 C18 1.363(11) .
C17 H17A 0.9300 .
C18 C19 1.352(13) .
C18 H18A 0.9300 .
C19 C20 1.372(12) .
C20 C21 1.387(12) .
C20 H20A 0.9300 .
C21 H21A 0.9300 .
C22 C23 1.514(10) .
C23 C28 1.370(11) .
C23 C24 1.396(10) .
C24 C25 1.382(10) .
C24 H24A 0.9300 .
C25 C26 1.371(11) .
C25 H25A 0.9300 .
C26 C27 1.381(11) .
C27 C28 1.391(11) .
C27 H27A 0.9300 .
C28 H28A 0.9300 .
C29 C30 1.365(11) .
C29 H29A 0.9300 .
C30 C31 1.371(12) .
C30 H30A 0.9300 .
C31 C32 1.376(11) .
C31 C36 1.492(9) .
C32 C33 1.394(10) .
C32 H32A 0.9300 .
C33 H33A 0.9300 .
C34 C35 1.393(10) .
C34 H34A 0.9300 .
C35 C36 1.381(10) .
C35 H35A 0.9300 .
C36 C37 1.377(11) .
C37 C38 1.361(10) .
C37 H37A 0.9300 .
C38 H38A 0.9300 .
C39 C40 1.395(11) .
C39 H39A 0.9300 .
C40 C41 1.394(10) .
C40 H40A 0.9300 .
C41 C42 1.337(10) .
C41 C46 1.503(10) .
C42 C43 1.400(11) .
C42 H42A 0.9300 .
C43 H43A 0.9300 .
C44 C45 1.401(11) .
C44 H44A 0.9300 .
C45 C46 1.365(11) .
C45 H45A 0.9300 .
C46 C47 1.379(10) .
C47 C48 1.393(12) .
C47 H47A 0.9300 .
C48 H48A 0.9300 .
C49 C50 1.353(9) .
C49 H49A 0.9300 .
C50 C51 1.404(10) .
C50 H50A 0.9300 .
C51 C52 1.386(10) .
C51 C56 1.463(10) .
C52 C53 1.373(10) .
C52 H52A 0.9300 .
C53 H53A 0.9300 .
C54 C55 1.370(10) .
C54 H54A 0.9300 .
C55 C56 1.377(10) .
C55 H55A 0.9300 .
C56 C57 1.407(10) .
C57 C58 1.368(10) .
C57 H57A 0.9300 .
C58 H58A 0.9300 .
